data_4510239
loop_
_publ_author_name
'Zhang, Hong-Mei'
'He, Yuan-Chun'
'Yang, Jin'
'Liu, Ying-Ying'
'Ma, Jian-Fang'

_publ_section_title
;
 Ten Coordination Polymers Constructed Using an Unprecedented
 Azamacrocyclic Octacarboxylate Ligand
 1,4,8,11-Tetrazacyclododecane-N,N&#x2032;,N&#x2033;,N&#x2034;-Tetra-Methylene-Isophthalic
 Acid: Syntheses, Structures, and Photoluminescent Properties
;
_journal_issue 5
_journal_name_full 'Crystal Growth &amp; Design'
_journal_page_first 2307
_journal_paper_doi 10.1021/cg500003u
_journal_volume 14
_journal_year 2014
_chemical_formula_moiety 'C46 H54 Co3 N4 O22, 5.75H2O'
_chemical_formula_sum 'C46 H65.5 Co3 N4 O27.75'
_chemical_formula_weight 1295.31
_chemical_name_systematic
;
 ?
;
_space_group_IT_number 15
_symmetry_cell_setting monoclinic
_symmetry_space_group_name_Hall '-C 2yc'
_symmetry_space_group_name_H-M 'C 1 2/c 1'
_atom_sites_solution_hydrogens geom
_atom_sites_solution_primary direct
_atom_sites_solution_secondary difmap
_audit_creation_method SHELXL-97
_cell_angle_alpha 90.00
_cell_angle_beta 123.785(13)
_cell_angle_gamma 90.00
_cell_formula_units_Z 4
_cell_length_a 23.792(2)
_cell_length_b 13.0153(5)
_cell_length_c 20.729(2)
_cell_measurement_reflns_used 3123
_cell_measurement_temperature 293(2)
_cell_measurement_theta_max 29.1566
_cell_measurement_theta_min 3.0491
_cell_volume 5335.0(11)
_computing_cell_refinement 'CrysAlisPro(1.171.35.21) (Agilent Tech., 2012)'
_computing_data_collection 'CrysAlisPro(1.171.35.21) (Agilent Tech., 2012)'
_computing_data_reduction 'CrysAlisPro(1.171.35.21) (Agilent Tech., 2012)'
_computing_structure_refinement 'SHELXL-97 (Sheldrick, 2008)'
_computing_structure_solution 'SHELXS-97 (Sheldrick, 2008)'
_diffrn_ambient_temperature 293(2)
_diffrn_detector_area_resol_mean 10.0
_diffrn_measured_fraction_theta_full 0.971
_diffrn_measured_fraction_theta_max 0.972
_diffrn_measurement_device_type 'Oxford Diffraction Gemini R Ultra'
_diffrn_measurement_method '\w scan'
_diffrn_radiation_monochromator graphite
_diffrn_radiation_source 'fine-focus sealed tube'
_diffrn_radiation_type MoK\a
_diffrn_radiation_wavelength 0.71073
_diffrn_reflns_av_R_equivalents 0.0650
_diffrn_reflns_av_sigmaI/netI 0.0850
_diffrn_reflns_limit_h_max 28
_diffrn_reflns_limit_h_min -28
_diffrn_reflns_limit_k_max 15
_diffrn_reflns_limit_k_min -15
_diffrn_reflns_limit_l_max 21
_diffrn_reflns_limit_l_min -24
_diffrn_reflns_number 15495
_diffrn_reflns_theta_full 25.00
_diffrn_reflns_theta_max 25.35
_diffrn_reflns_theta_min 3.44
_exptl_absorpt_coefficient_mu 1.018
_exptl_absorpt_correction_T_max 0.8540
_exptl_absorpt_correction_T_min 0.7922
_exptl_absorpt_correction_type multi-scan
_exptl_absorpt_process_details
;
CrysAlis (Oxford Diffraction, 2006)
;
_exptl_crystal_colour purple
_exptl_crystal_density_diffrn 1.613
_exptl_crystal_density_method 'not measured'
_exptl_crystal_description block
_exptl_crystal_F_000 2690
_exptl_crystal_size_max 0.24
_exptl_crystal_size_mid 0.22
_exptl_crystal_size_min 0.16
_refine_diff_density_max 1.878
_refine_diff_density_min -1.219
_refine_diff_density_rms 0.100
_refine_ls_extinction_method none
_refine_ls_goodness_of_fit_ref 0.974
_refine_ls_hydrogen_treatment mixed
_refine_ls_matrix_type full
_refine_ls_number_parameters 422
_refine_ls_number_reflns 4762
_refine_ls_number_restraints 51
_refine_ls_restrained_S_all 0.971
_refine_ls_R_factor_all 0.1380
_refine_ls_R_factor_gt 0.0892
_refine_ls_shift/su_max 0.000
_refine_ls_shift/su_mean 0.000
_refine_ls_structure_factor_coef Fsqd
_refine_ls_weighting_details 'calc w=1/[\s^2^(Fo^2^)+(0.0100P)^2^+90.0000P] where P=(Fo^2^+2Fc^2^)/3'
_refine_ls_weighting_scheme calc
_refine_ls_wR_factor_gt 0.1607
_refine_ls_wR_factor_ref 0.1843
_reflns_number_gt 2937
_reflns_number_total 4762
_reflns_threshold_expression >2\s(I)
_cod_data_source_file cg500003u_si_002.cif
_cod_data_source_block Compound-4
_cod_depositor_comments 'Adding full bibliography for 4510236--4510245.cif.'
_cod_original_cell_volume 5334.9(7)
_cod_original_sg_symbol_H-M 'C 2/c'
_cod_original_formula_sum 'C46 H65.50 Co3 N4 O27.75'
_cod_database_code 4510239

loop_
_symmetry_equiv_pos_as_xyz
'x, y, z'
'-x, y, -z+1/2'
'x+1/2, y+1/2, z'
'-x+1/2, y+1/2, -z+1/2'
'-x, -y, -z'
'x, -y, z-1/2'
'-x+1/2, -y+1/2, -z'
'x+1/2, -y+1/2, z-1/2'

loop_
_atom_site_label
_atom_site_type_symbol
_atom_site_fract_x
_atom_site_fract_y
_atom_site_fract_z
_atom_site_U_iso_or_equiv
_atom_site_adp_type
_atom_site_occupancy
_atom_site_symmetry_multiplicity
_atom_site_calc_flag
_atom_site_refinement_flags
Co1 Co 1.0000 0.15562(11) 0.2500 0.0451(4) Uani 1 2 d S
Co2 Co 0.68434(7) 0.62934(8) -0.09543(7) 0.0603(4) Uani 1 1 d D
C1 C 0.8121(3) 0.2681(5) 0.1317(4) 0.0307(14) Uani 1 1 d .
C2 C 0.7635(3) 0.2191(5) 0.1374(4) 0.0317(14) Uani 1 1 d .
H2 H 0.7754 0.1614 0.1689 0.038 Uiso 1 1 calc R
C3 C 0.6987(3) 0.2538(5) 0.0979(3) 0.0285(14) Uani 1 1 d .
C4 C 0.6819(3) 0.3387(5) 0.0500(4) 0.0322(14) Uani 1 1 d .
H4 H 0.6378 0.3634 0.0224 0.039 Uiso 1 1 calc R
C5 C 0.7296(3) 0.3870(5) 0.0427(4) 0.0285(14) Uani 1 1 d .
C6 C 0.7952(3) 0.3519(5) 0.0853(4) 0.0341(15) Uani 1 1 d .
H6 H 0.8281 0.3857 0.0823 0.041 Uiso 1 1 calc R
C7 C 0.6472(3) 0.2067(5) 0.1097(4) 0.0324(15) Uani 1 1 d .
H7A H 0.6242 0.2617 0.1178 0.039 Uiso 1 1 calc R
H7B H 0.6710 0.1659 0.1568 0.039 Uiso 1 1 calc R
C8 C 0.8839(3) 0.2301(6) 0.1779(4) 0.0396(17) Uani 1 1 d .
C9 C 0.7098(3) 0.4775(5) -0.0101(4) 0.0325(15) Uani 1 1 d .
C10 C 0.4370(3) 0.1236(5) -0.0672(4) 0.0370(16) Uani 1 1 d .
H10A H 0.4616 0.0921 -0.0162 0.044 Uiso 1 1 calc R
H10B H 0.4176 0.1873 -0.0639 0.044 Uiso 1 1 calc R
C11 C 0.4851(3) 0.1471(6) -0.0899(4) 0.0426(17) Uani 1 1 d .
H11A H 0.4622 0.1889 -0.1365 0.051 Uiso 1 1 calc R
H11B H 0.4983 0.0833 -0.1022 0.051 Uiso 1 1 calc R
C12 C 0.5486(3) 0.2030(5) -0.0272(4) 0.0387(16) Uani 1 1 d .
H12A H 0.5738 0.2248 -0.0488 0.046 Uiso 1 1 calc R
H12B H 0.5352 0.2643 -0.0123 0.046 Uiso 1 1 calc R
C13 C 0.6232(4) 0.0518(5) 0.0271(4) 0.0375(16) Uani 1 1 d .
H13A H 0.6547 0.0775 0.0152 0.045 Uiso 1 1 calc R
H13B H 0.5870 0.0167 -0.0186 0.045 Uiso 1 1 calc R
C14 C 0.6588(3) -0.0233(5) 0.0920(4) 0.0393(16) Uani 1 1 d .
H14A H 0.6701 -0.0838 0.0741 0.047 Uiso 1 1 calc R
H14B H 0.7008 0.0070 0.1338 0.047 Uiso 1 1 calc R
C15 C 0.6603(4) -0.1044(5) 0.1982(4) 0.0438(18) Uani 1 1 d .
H15A H 0.6832 -0.1629 0.1938 0.053 Uiso 1 1 calc R
H15B H 0.6320 -0.1293 0.2149 0.053 Uiso 1 1 calc R
C16 C 0.7117(3) -0.0305(5) 0.2575(4) 0.0353(15) Uani 1 1 d .
C17 C 0.6919(3) 0.0527(5) 0.2800(4) 0.0394(16) Uani 1 1 d .
H17 H 0.6462 0.0614 0.2596 0.047 Uiso 1 1 calc R
C18 C 0.7373(3) 0.1246(5) 0.3322(4) 0.0371(16) Uani 1 1 d .
C19 C 0.8045(3) 0.1109(5) 0.3611(4) 0.0394(16) Uani 1 1 d .
H19 H 0.8356 0.1586 0.3964 0.047 Uiso 1 1 calc R
C20 C 0.8279(3) 0.0283(5) 0.3395(4) 0.0355(15) Uani 1 1 d .
C21 C 0.7805(3) -0.0415(5) 0.2883(4) 0.0361(15) Uani 1 1 d .
H21 H 0.7948 -0.0980 0.2737 0.043 Uiso 1 1 calc R
C22 C 0.8996(4) 0.0155(7) 0.3673(5) 0.0507(19) Uani 1 1 d .
C23 C 0.7124(4) 0.2152(6) 0.3514(5) 0.053(2) Uani 1 1 d .
N1 N 0.5944(2) 0.1397(4) 0.0445(3) 0.0308(12) Uani 1 1 d .
N2 N 0.6179(3) -0.0545(4) 0.1222(3) 0.0348(13) Uani 1 1 d .
O1 O 0.8983(2) 0.1506(4) 0.2170(3) 0.0475(12) Uani 1 1 d .
O2 O 0.9286(3) 0.2776(4) 0.1765(3) 0.0614(15) Uani 1 1 d .
O3 O 0.7539(2) 0.5319(4) -0.0068(3) 0.0444(12) Uani 1 1 d .
O4 O 0.6486(2) 0.4967(4) -0.0570(3) 0.0451(12) Uani 1 1 d .
O5 O 0.9156(3) -0.0581(5) 0.3429(3) 0.0746(19) Uani 1 1 d .
O6 O 0.9405(3) 0.0815(5) 0.4117(4) 0.0773(19) Uani 1 1 d .
H6A H 0.9752 0.0774 0.4123 0.116 Uiso 1 1 calc R
O7W O 0.5000 0.730(2) -0.2500 0.161(12) Uani 0.50 2 d SP
O7 O 0.6526(4) 0.2380(5) 0.3126(5) 0.091(2) Uani 1 1 d .
O8 O 0.7516(3) 0.2691(4) 0.4074(3) 0.0629(15) Uani 1 1 d .
O6W O 0.4059(9) 0.9262(14) -0.3767(11) 0.040(4) Uani 0.25 1 d PU
O8W O 0.4971(13) 0.816(2) -0.3038(16) 0.014(6) Uani 0.13 1 d PU
O9W O 0.5138(19) 1.020(2) -0.259(2) 0.118(11) Uani 0.25 1 d PU
O1W O 1.0265(5) 0.0949(9) 0.3589(6) 0.045(3) Uani 0.50 1 d PU
O1W' O 1.0210(6) 0.0557(10) 0.3339(8) 0.064(3) Uani 0.50 1 d PU
O2W O 0.6543(3) 0.5417(5) -0.1871(3) 0.0667(16) Uani 1 1 d D
H2A H 0.645(5) 0.476(2) -0.184(3) 0.100 Uiso 1 1 d D
H2B H 0.640(5) 0.552(2) -0.2369(16) 0.100 Uiso 1 1 d D
O3W O 0.6437(3) 0.7156(5) -0.0503(4) 0.0726(17) Uani 1 1 d D
H3B H 0.6654(10) 0.748(7) -0.003(3) 0.109 Uiso 1 1 d D
H3A H 0.5990(8) 0.721(6) -0.067(3) 0.109 Uiso 1 1 d D
O4W O 1.0352(3) -0.1480(6) 0.4493(4) 0.0786(19) Uani 1 1 d D
H4A H 1.040(5) -0.126(8) 0.493(3) 0.118 Uiso 1 1 d D
H4B H 1.003(4) -0.108(7) 0.411(3) 0.118 Uiso 1 1 d D
O5W O 0.5259(5) 0.1437(7) 0.1233(5) 0.107(2) Uani 1 1 d DU
H5A H 0.529(7) 0.081(3) 0.143(6) 0.161 Uiso 1 1 d D
H5B H 0.534(7) 0.189(6) 0.160(5) 0.161 Uiso 1 1 d D

loop_
_atom_site_aniso_label
_atom_site_aniso_U_11
_atom_site_aniso_U_22
_atom_site_aniso_U_33
_atom_site_aniso_U_23
_atom_site_aniso_U_13
_atom_site_aniso_U_12
Co1 0.0236(7) 0.0477(9) 0.0527(9) 0.000 0.0143(7) 0.000
Co2 0.0819(9) 0.0457(6) 0.0621(8) 0.0074(5) 0.0454(7) 0.0004(6)
C1 0.022(3) 0.032(3) 0.033(4) -0.007(3) 0.012(3) -0.005(3)
C2 0.031(4) 0.031(3) 0.030(4) -0.002(3) 0.015(3) -0.001(3)
C3 0.028(3) 0.035(4) 0.023(3) -0.004(3) 0.014(3) -0.003(3)
C4 0.027(3) 0.034(4) 0.034(4) -0.004(3) 0.016(3) 0.000(3)
C5 0.024(3) 0.034(3) 0.029(3) -0.005(3) 0.016(3) -0.006(3)
C6 0.027(3) 0.045(4) 0.034(4) -0.003(3) 0.019(3) -0.006(3)
C7 0.026(3) 0.042(4) 0.031(4) -0.002(3) 0.016(3) -0.007(3)
C8 0.025(4) 0.051(4) 0.040(4) -0.006(4) 0.016(3) 0.002(3)
C9 0.027(4) 0.039(4) 0.030(4) 0.002(3) 0.015(3) -0.001(3)
C10 0.027(4) 0.039(4) 0.037(4) 0.001(3) 0.012(3) -0.004(3)
C11 0.030(4) 0.051(4) 0.039(4) 0.007(3) 0.014(3) -0.007(3)
C12 0.024(3) 0.044(4) 0.036(4) 0.011(3) 0.009(3) -0.003(3)
C13 0.043(4) 0.039(4) 0.037(4) -0.004(3) 0.027(4) -0.005(3)
C14 0.035(4) 0.036(4) 0.048(4) 0.004(3) 0.023(4) -0.002(3)
C15 0.043(4) 0.037(4) 0.034(4) 0.004(3) 0.011(4) -0.010(3)
C16 0.035(4) 0.039(4) 0.026(4) 0.007(3) 0.014(3) 0.000(3)
C17 0.028(4) 0.049(4) 0.039(4) 0.008(3) 0.018(3) 0.000(3)
C18 0.034(4) 0.040(4) 0.042(4) 0.002(3) 0.024(4) 0.002(3)
C19 0.038(4) 0.036(4) 0.036(4) -0.006(3) 0.015(3) -0.011(3)
C20 0.033(4) 0.038(4) 0.037(4) 0.003(3) 0.020(3) -0.001(3)
C21 0.043(4) 0.031(3) 0.034(4) 0.004(3) 0.021(3) 0.006(3)
C22 0.042(5) 0.063(5) 0.044(5) -0.003(4) 0.022(4) -0.001(4)
C23 0.055(5) 0.052(5) 0.064(6) 0.004(4) 0.040(5) 0.005(4)
N1 0.024(3) 0.034(3) 0.029(3) -0.003(2) 0.012(2) -0.004(2)
N2 0.032(3) 0.037(3) 0.029(3) 0.006(2) 0.013(3) -0.004(2)
O1 0.024(2) 0.054(3) 0.051(3) 0.012(3) 0.012(2) 0.010(2)
O2 0.030(3) 0.070(4) 0.078(4) 0.009(3) 0.026(3) 0.000(3)
O3 0.038(3) 0.043(3) 0.054(3) 0.009(2) 0.027(3) -0.005(2)
O4 0.035(3) 0.050(3) 0.041(3) 0.010(2) 0.015(3) -0.002(2)
O5 0.043(3) 0.114(5) 0.047(3) -0.017(3) 0.013(3) 0.030(3)
O6 0.040(3) 0.086(5) 0.102(5) -0.014(4) 0.036(4) -0.008(3)
O7W 0.17(3) 0.12(2) 0.20(3) 0.000 0.11(3) 0.000
O7 0.075(5) 0.077(5) 0.127(6) -0.010(4) 0.060(5) 0.022(4)
O8 0.078(4) 0.047(3) 0.061(4) -0.007(3) 0.038(4) 0.007(3)
O6W 0.041(4) 0.040(4) 0.040(4) 0.0002(10) 0.023(3) 0.0002(10)
O8W 0.014(6) 0.014(6) 0.014(6) 0.0001(10) 0.008(3) -0.0001(10)
O9W 0.118(11) 0.118(11) 0.118(11) 0.0000(10) 0.066(6) 0.0000(10)
O1W 0.045(3) 0.045(3) 0.045(3) -0.0004(10) 0.0252(17) 0.0003(10)
O1W' 0.064(4) 0.064(4) 0.064(4) 0.0004(10) 0.036(2) -0.0002(10)
O2W 0.084(4) 0.067(4) 0.051(4) -0.002(3) 0.039(4) -0.020(3)
O3W 0.078(4) 0.064(4) 0.088(5) 0.004(3) 0.055(4) 0.001(3)
O4W 0.062(4) 0.099(5) 0.068(4) 0.017(4) 0.032(4) 0.027(4)
O5W 0.107(3) 0.110(3) 0.107(3) 0.0012(10) 0.0609(16) -0.0001(10)

loop_
_atom_type_symbol
_atom_type_description
_atom_type_scat_dispersion_real
_atom_type_scat_dispersion_imag
_atom_type_scat_source
C C 0.0033 0.0016 'International Tables Vol C Tables 4.2.6.8 and 6.1.1.4'
H H 0.0000 0.0000 'International Tables Vol C Tables 4.2.6.8 and 6.1.1.4'
N N 0.0061 0.0033 'International Tables Vol C Tables 4.2.6.8 and 6.1.1.4'
O O 0.0106 0.0060 'International Tables Vol C Tables 4.2.6.8 and 6.1.1.4'
Co Co 0.3494 0.9721 'International Tables Vol C Tables 4.2.6.8 and 6.1.1.4'

loop_
_geom_angle_atom_site_label_1
_geom_angle_atom_site_label_2
_geom_angle_atom_site_label_3
_geom_angle
_geom_angle_site_symmetry_1
_geom_angle_site_symmetry_3
O1W' Co1 O1W' 98.9(8) 2_755 .
O1W' Co1 O1 90.6(4) 2_755 .
O1W' Co1 O1 87.1(4) . .
O1W' Co1 O1 87.1(4) 2_755 2_755
O1W' Co1 O1 90.6(4) . 2_755
O1 Co1 O1 176.5(3) . 2_755
O1W' Co1 O1W 18.8(4) 2_755 2_755
O1W' Co1 O1W 117.7(6) . 2_755
O1 Co1 O1W 92.0(3) . 2_755
O1 Co1 O1W 86.7(3) 2_755 2_755
O1W' Co1 O1W 117.7(6) 2_755 .
O1W' Co1 O1W 18.8(4) . .
O1 Co1 O1W 86.7(3) . .
O1 Co1 O1W 92.0(3) 2_755 .
O1W Co1 O1W 136.5(6) 2_755 .
O1W' Co1 O2 142.6(4) 2_755 2_755
O1W' Co1 O2 98.3(4) . 2_755
O1 Co1 O2 123.3(2) . 2_755
O1 Co1 O2 59.68(19) 2_755 2_755
O1W Co1 O2 131.3(3) 2_755 2_755
O1W Co1 O2 82.8(3) . 2_755
O1W' Co1 O2 98.3(4) 2_755 .
O1W' Co1 O2 142.6(4) . .
O1 Co1 O2 59.68(19) . .
O1 Co1 O2 123.3(2) 2_755 .
O1W Co1 O2 82.8(3) 2_755 .
O1W Co1 O2 131.3(3) . .
O2 Co1 O2 87.8(3) 2_755 .
O1W' Co1 C8 115.6(4) 2_755 2_755
O1W' Co1 C8 94.2(4) . 2_755
O1 Co1 C8 153.1(2) . 2_755
O1 Co1 C8 29.8(2) 2_755 2_755
O1W Co1 C8 110.9(3) 2_755 2_755
O1W Co1 C8 86.1(3) . 2_755
O2 Co1 C8 29.9(2) 2_755 2_755
O2 Co1 C8 107.8(2) . 2_755
O1W' Co1 C8 94.2(4) 2_755 .
O1W' Co1 C8 115.6(4) . .
O1 Co1 C8 29.8(2) . .
O1 Co1 C8 153.1(2) 2_755 .
O1W Co1 C8 86.1(3) 2_755 .
O1W Co1 C8 110.9(3) . .
O2 Co1 C8 107.8(2) 2_755 .
O2 Co1 C8 29.9(2) . .
C8 Co1 C8 134.2(3) 2_755 .
O2W Co2 O3W 139.1(3) . .
O2W Co2 O8 105.0(2) . 6_565
O3W Co2 O8 101.3(2) . 6_565
O2W Co2 O3 100.5(2) . .
O3W Co2 O3 106.2(2) . .
O8 Co2 O3 98.2(2) 6_565 .
O2W Co2 O4 83.8(2) . .
O3W Co2 O4 83.7(2) . .
O8 Co2 O4 157.5(2) 6_565 .
O3 Co2 O4 59.57(17) . .
O2W Co2 O7 82.2(3) . 6_565
O3W Co2 O7 87.0(3) . 6_565
O8 Co2 O7 56.4(2) 6_565 6_565
O3 Co2 O7 153.7(2) . 6_565
O4 Co2 O7 146.1(2) . 6_565
O2W Co2 C9 92.3(2) . .
O3W Co2 C9 95.8(2) . .
O8 Co2 C9 127.8(2) 6_565 .
O3 Co2 C9 29.64(18) . .
O4 Co2 C9 29.93(18) . .
O7 Co2 C9 174.0(2) 6_565 .
C6 C1 C2 119.9(6) . .
C6 C1 C8 120.0(6) . .
C2 C1 C8 120.1(6) . .
C3 C2 C1 121.2(6) . .
C3 C2 H2 119.4 . .
C1 C2 H2 119.4 . .
C2 C3 C4 118.3(6) . .
C2 C3 C7 121.3(6) . .
C4 C3 C7 120.3(6) . .
C3 C4 C5 121.1(6) . .
C3 C4 H4 119.5 . .
C5 C4 H4 119.5 . .
C6 C5 C4 119.2(6) . .
C6 C5 C9 120.9(5) . .
C4 C5 C9 119.9(6) . .
C5 C6 C1 120.3(6) . .
C5 C6 H6 119.9 . .
C1 C6 H6 119.9 . .
C3 C7 N1 115.9(5) . .
C3 C7 H7A 108.3 . .
N1 C7 H7A 108.3 . .
C3 C7 H7B 108.3 . .
N1 C7 H7B 108.3 . .
H7A C7 H7B 107.4 . .
O1 C8 O2 120.0(6) . .
O1 C8 C1 119.7(6) . .
O2 C8 C1 120.3(7) . .
O1 C8 Co1 58.1(3) . .
O2 C8 Co1 62.0(4) . .
C1 C8 Co1 176.1(5) . .
O4 C9 O3 121.0(6) . .
O4 C9 C5 119.0(5) . .
O3 C9 C5 120.0(6) . .
O4 C9 Co2 64.5(3) . .
O3 C9 Co2 56.5(3) . .
C5 C9 Co2 176.5(4) . .
N2 C10 C11 112.9(6) 5_655 .
N2 C10 H10A 109.0 5_655 .
C11 C10 H10A 109.0 . .
N2 C10 H10B 109.0 5_655 .
C11 C10 H10B 109.0 . .
H10A C10 H10B 107.8 . .
C10 C11 C12 113.6(6) . .
C10 C11 H11A 108.8 . .
C12 C11 H11A 108.8 . .
C10 C11 H11B 108.8 . .
C12 C11 H11B 108.8 . .
H11A C11 H11B 107.7 . .
N1 C12 C11 114.2(5) . .
N1 C12 H12A 108.7 . .
C11 C12 H12A 108.7 . .
N1 C12 H12B 108.7 . .
C11 C12 H12B 108.7 . .
H12A C12 H12B 107.6 . .
N1 C13 C14 113.4(5) . .
N1 C13 H13A 108.9 . .
C14 C13 H13A 108.9 . .
N1 C13 H13B 108.9 . .
C14 C13 H13B 108.9 . .
H13A C13 H13B 107.7 . .
N2 C14 C13 112.6(5) . .
N2 C14 H14A 109.1 . .
C13 C14 H14A 109.1 . .
N2 C14 H14B 109.1 . .
C13 C14 H14B 109.1 . .
H14A C14 H14B 107.8 . .
N2 C15 C16 110.8(5) . .
N2 C15 H15A 109.5 . .
C16 C15 H15A 109.5 . .
N2 C15 H15B 109.5 . .
C16 C15 H15B 109.5 . .
H15A C15 H15B 108.1 . .
C17 C16 C21 117.7(6) . .
C17 C16 C15 120.6(6) . .
C21 C16 C15 121.6(6) . .
C16 C17 C18 122.5(6) . .
C16 C17 H17 118.8 . .
C18 C17 H17 118.8 . .
C19 C18 C17 117.9(6) . .
C19 C18 C23 122.2(7) . .
C17 C18 C23 119.8(6) . .
C18 C19 C20 122.4(6) . .
C18 C19 H19 118.8 . .
C20 C19 H19 118.8 . .
C19 C20 C21 117.0(6) . .
C19 C20 C22 122.8(7) . .
C21 C20 C22 120.1(6) . .
C16 C21 C20 122.5(6) . .
C16 C21 H21 118.8 . .
C20 C21 H21 118.8 . .
O6 C22 O5 123.3(7) . .
O6 C22 C20 118.2(7) . .
O5 C22 C20 118.5(7) . .
O7 C23 O8 118.6(8) . .
O7 C23 C18 120.9(8) . .
O8 C23 C18 120.4(8) . .
C13 N1 C12 111.2(5) . .
C13 N1 C7 113.5(5) . .
C12 N1 C7 110.6(5) . .
C10 N2 C15 110.2(5) 5_655 .
C10 N2 C14 110.6(5) 5_655 .
C15 N2 C14 110.8(5) . .
C8 O1 Co1 92.1(4) . .
C8 O2 Co1 88.1(4) . .
C9 O3 Co2 93.8(4) . .
C9 O4 Co2 85.6(4) . .
C22 O6 H6A 109.5 . .
O8W O7W O8W 88(2) . 2_654
C23 O7 Co2 85.0(6) . 6_566
C23 O8 Co2 99.8(5) . 6_566
O1W' O1W Co1 69.8(15) . .
O1W O1W' Co1 91.4(16) . .
Co2 O2W H2A 117(3) . .
Co2 O2W H2B 135.8(17) . .
H2A O2W H2B 106.2(16) . .
Co2 O3W H3B 128.3(13) . .
Co2 O3W H3A 128.2(12) . .
H3B O3W H3A 102.5(12) . .
H4A O4W H4B 106.7(17) . .
H5A O5W H5B 107.7(17) . .

loop_
_geom_bond_atom_site_label_1
_geom_bond_atom_site_label_2
_geom_bond_distance
_geom_bond_site_symmetry_2
Co1 O1W' 1.999(12) 2_755
Co1 O1W' 1.999(12) .
Co1 O1 2.117(4) .
Co1 O1 2.117(4) 2_755
Co1 O1W 2.130(10) 2_755
Co1 O1W 2.130(10) .
Co1 O2 2.202(6) 2_755
Co1 O2 2.202(6) .
Co1 C8 2.492(7) 2_755
Co1 C8 2.492(7) .
Co2 O2W 1.977(6) .
Co2 O3W 2.020(6) .
Co2 O8 2.051(6) 6_565
Co2 O3 2.083(5) .
Co2 O4 2.256(5) .
Co2 O7 2.364(7) 6_565
Co2 C9 2.492(6) .
C1 C6 1.359(9) .
C1 C2 1.381(8) .
C1 C8 1.503(9) .
C2 C3 1.361(9) .
C2 H2 0.9300 .
C3 C4 1.387(9) .
C3 C7 1.507(8) .
C4 C5 1.377(8) .
C4 H4 0.9300 .
C5 C6 1.376(9) .
C5 C9 1.495(9) .
C6 H6 0.9300 .
C7 N1 1.508(8) .
C7 H7A 0.9700 .
C7 H7B 0.9700 .
C8 O1 1.239(8) .
C8 O2 1.243(8) .
C9 O4 1.247(7) .
C9 O3 1.235(7) .
C10 N2 1.469(8) 5_655
C10 C11 1.492(9) .
C10 H10A 0.9700 .
C10 H10B 0.9700 .
C11 C12 1.522(9) .
C11 H11A 0.9700 .
C11 H11B 0.9700 .
C12 N1 1.508(8) .
C12 H12A 0.9700 .
C12 H12B 0.9700 .
C13 N1 1.476(8) .
C13 C14 1.489(9) .
C13 H13A 0.9700 .
C13 H13B 0.9700 .
C14 N2 1.476(8) .
C14 H14A 0.9700 .
C14 H14B 0.9700 .
C15 N2 1.467(8) .
C15 C16 1.503(9) .
C15 H15A 0.9700 .
C15 H15B 0.9700 .
C16 C17 1.363(9) .
C16 C21 1.393(9) .
C17 C18 1.383(9) .
C17 H17 0.9300 .
C18 C19 1.371(9) .
C18 C23 1.471(10) .
C19 C20 1.395(9) .
C19 H19 0.9300 .
C20 C21 1.375(9) .
C20 C22 1.476(10) .
C21 H21 0.9300 .
C22 O6 1.239(9) .
C22 O5 1.238(9) .
C23 O7 1.220(10) .
C23 O8 1.227(10) .
N2 C10 1.469(8) 5_655
O6 H6A 0.8200 .
O7W O8W 1.56(3) .
O7W O8W 1.56(3) 2_654
O7 Co2 2.364(7) 6_566
O8 Co2 2.051(6) 6_566
O9W O9W 0.91(6) 2_654
O1W O1W' 0.687(14) .
O2W H2A 0.899(10) .
O2W H2B 0.901(10) .
O3W H3B 0.918(9) .
O3W H3A 0.919(9) .
O4W H4A 0.899(10) .
O4W H4B 0.899(10) .
O5W H5A 0.895(10) .
O5W H5B 0.896(10) .

loop_
_geom_torsion_atom_site_label_1
_geom_torsion_atom_site_label_2
_geom_torsion_atom_site_label_3
_geom_torsion_atom_site_label_4
_geom_torsion
_geom_torsion_site_symmetry_1
_geom_torsion_site_symmetry_4
C6 C1 C2 C3 -0.6(9) . .
C8 C1 C2 C3 178.1(6) . .
C1 C2 C3 C4 1.4(9) . .
C1 C2 C3 C7 -174.3(6) . .
C2 C3 C4 C5 -0.2(9) . .
C7 C3 C4 C5 175.5(6) . .
C3 C4 C5 C6 -1.7(9) . .
C3 C4 C5 C9 179.2(6) . .
C4 C5 C6 C1 2.5(9) . .
C9 C5 C6 C1 -178.4(6) . .
C2 C1 C6 C5 -1.4(9) . .
C8 C1 C6 C5 179.9(6) . .
C2 C3 C7 N1 -106.7(7) . .
C4 C3 C7 N1 77.7(7) . .
C6 C1 C8 O1 -176.3(6) . .
C2 C1 C8 O1 4.9(10) . .
C6 C1 C8 O2 3.0(10) . .
C2 C1 C8 O2 -175.7(6) . .
C6 C1 C8 Co1 -122(7) . .
C2 C1 C8 Co1 59(8) . .
O1W' Co1 C8 O1 83.9(6) 2_755 .
O1W' Co1 C8 O1 -18.1(6) . .
O1 Co1 C8 O1 175.7(4) 2_755 .
O1W Co1 C8 O1 100.8(5) 2_755 .
O1W Co1 C8 O1 -37.9(5) . .
O2 Co1 C8 O1 -126.8(4) 2_755 .
O2 Co1 C8 O1 -176.9(7) . .
C8 Co1 C8 O1 -143.6(4) 2_755 .
O1W' Co1 C8 O2 -99.2(6) 2_755 .
O1W' Co1 C8 O2 158.9(6) . .
O1 Co1 C8 O2 176.9(7) . .
O1 Co1 C8 O2 -7.3(7) 2_755 .
O1W Co1 C8 O2 -82.2(5) 2_755 .
O1W Co1 C8 O2 139.0(5) . .
O2 Co1 C8 O2 50.1(6) 2_755 .
C8 Co1 C8 O2 33.4(4) 2_755 .
O1W' Co1 C8 C1 28(8) 2_755 .
O1W' Co1 C8 C1 -74(8) . .
O1 Co1 C8 C1 -56(7) . .
O1 Co1 C8 C1 120(8) 2_755 .
O1W Co1 C8 C1 45(8) 2_755 .
O1W Co1 C8 C1 -94(8) . .
O2 Co1 C8 C1 177(100) 2_755 .
O2 Co1 C8 C1 127(8) . .
C8 Co1 C8 C1 160(8) 2_755 .
C6 C5 C9 O4 168.2(6) . .
C4 C5 C9 O4 -12.8(9) . .
C6 C5 C9 O3 -11.7(9) . .
C4 C5 C9 O3 167.3(6) . .
C6 C5 C9 Co2 -2(8) . .
C4 C5 C9 Co2 177(100) . .
O2W Co2 C9 O4 -73.4(4) . .
O3W Co2 C9 O4 66.5(4) . .
O8 Co2 C9 O4 175.7(4) 6_565 .
O3 Co2 C9 O4 179.4(6) . .
O7 Co2 C9 O4 -52(2) 6_565 .
O2W Co2 C9 O3 107.3(4) . .
O3W Co2 C9 O3 -112.9(4) . .
O8 Co2 C9 O3 -3.7(5) 6_565 .
O4 Co2 C9 O3 -179.4(6) . .
O7 Co2 C9 O3 129(2) 6_565 .
O2W Co2 C9 C5 97(7) . .
O3W Co2 C9 C5 -123(7) . .
O8 Co2 C9 C5 -14(8) 6_565 .
O3 Co2 C9 C5 -10(7) . .
O4 Co2 C9 C5 170(8) . .
O7 Co2 C9 C5 119(7) 6_565 .
N2 C10 C11 C12 -170.1(6) 5_655 .
C10 C11 C12 N1 67.1(8) . .
N1 C13 C14 N2 49.8(8) . .
N2 C15 C16 C17 66.1(8) . .
N2 C15 C16 C21 -110.7(7) . .
C21 C16 C17 C18 -0.6(10) . .
C15 C16 C17 C18 -177.5(6) . .
C16 C17 C18 C19 0.6(10) . .
C16 C17 C18 C23 177.2(6) . .
C17 C18 C19 C20 0.3(10) . .
C23 C18 C19 C20 -176.2(7) . .
C18 C19 C20 C21 -1.2(10) . .
C18 C19 C20 C22 177.0(7) . .
C17 C16 C21 C20 -0.4(10) . .
C15 C16 C21 C20 176.5(6) . .
C19 C20 C21 C16 1.3(10) . .
C22 C20 C21 C16 -177.0(6) . .
C19 C20 C22 O6 -0.2(11) . .
C21 C20 C22 O6 178.0(7) . .
C19 C20 C22 O5 -177.3(7) . .
C21 C20 C22 O5 0.9(11) . .
C19 C18 C23 O7 163.2(8) . .
C17 C18 C23 O7 -13.2(11) . .
C19 C18 C23 O8 -17.2(11) . .
C17 C18 C23 O8 166.4(7) . .
C14 C13 N1 C12 -169.8(5) . .
C14 C13 N1 C7 64.7(7) . .
C11 C12 N1 C13 65.4(7) . .
C11 C12 N1 C7 -167.5(5) . .
C3 C7 N1 C13 58.8(7) . .
C3 C7 N1 C12 -67.0(7) . .
C16 C15 N2 C10 -173.4(6) . 5_655
C16 C15 N2 C14 63.9(7) . .
C13 C14 N2 C10 73.3(7) . 5_655
C13 C14 N2 C15 -164.2(6) . .
O2 C8 O1 Co1 -3.1(7) . .
C1 C8 O1 Co1 176.3(5) . .
O1W' Co1 O1 C8 -97.4(6) 2_755 .
O1W' Co1 O1 C8 163.7(6) . .
O1 Co1 O1 C8 -146.8(4) 2_755 .
O1W Co1 O1 C8 -78.7(5) 2_755 .
O1W Co1 O1 C8 144.9(5) . .
O2 Co1 O1 C8 65.8(5) 2_755 .
O2 Co1 O1 C8 1.8(4) . .
C8 Co1 O1 C8 70.1(8) 2_755 .
O1 C8 O2 Co1 3.0(7) . .
C1 C8 O2 Co1 -176.4(6) . .
O1W' Co1 O2 C8 84.1(6) 2_755 .
O1W' Co1 O2 C8 -32.3(9) . .
O1 Co1 O2 C8 -1.8(4) . .
O1 Co1 O2 C8 176.0(4) 2_755 .
O1W Co1 O2 C8 94.8(5) 2_755 .
O1W Co1 O2 C8 -54.7(6) . .
O2 Co1 O2 C8 -133.0(5) 2_755 .
C8 Co1 O2 C8 -155.5(3) 2_755 .
O4 C9 O3 Co2 -0.7(7) . .
C5 C9 O3 Co2 179.3(5) . .
O2W Co2 O3 C9 -76.0(4) . .
O3W Co2 O3 C9 72.7(4) . .
O8 Co2 O3 C9 177.1(4) 6_565 .
O4 Co2 O3 C9 0.4(4) . .
O7 Co2 O3 C9 -169.4(5) 6_565 .
O3 C9 O4 Co2 0.6(6) . .
C5 C9 O4 Co2 -179.3(5) . .
O2W Co2 O4 C9 105.6(4) . .
O3W Co2 O4 C9 -113.4(4) . .
O8 Co2 O4 C9 -9.0(8) 6_565 .
O3 Co2 O4 C9 -0.4(4) . .
O7 Co2 O4 C9 171.6(5) 6_565 .
O8 C23 O7 Co2 -3.0(8) . 6_566
C18 C23 O7 Co2 176.7(7) . 6_566
O7 C23 O8 Co2 3.5(9) . 6_566
C18 C23 O8 Co2 -176.2(6) . 6_566
O1W' Co1 O1W O1W' 2(2) 2_755 .
O1 Co1 O1W O1W' 90.6(16) . .
O1 Co1 O1W O1W' -86.2(16) 2_755 .
O1W Co1 O1W O1W' 1.2(15) 2_755 .
O2 Co1 O1W O1W' -145.2(16) 2_755 .
O2 Co1 O1W O1W' 134.2(15) . .
C8 Co1 O1W O1W' -115.4(16) 2_755 .
C8 Co1 O1W O1W' 108.4(16) . .
O1W' Co1 O1W' O1W -178.6(19) 2_755 .
O1 Co1 O1W' O1W -88.4(16) . .
O1 Co1 O1W' O1W 94.3(16) 2_755 .
O1W Co1 O1W' O1W -179.1(12) 2_755 .
O2 Co1 O1W' O1W 34.8(16) 2_755 .
O2 Co1 O1W' O1W -62.3(19) . .
C8 Co1 O1W' O1W 64.7(16) 2_755 .
C8 Co1 O1W' O1W -79.5(16) . .
